data_4063640
loop_
_publ_author_name
'Yang, Wei'
'Fu, Hao'
'Song, Qijun'
'Zhang, Min'
'Ding, Yuqiang'

_publ_section_title
;
 Amidate Iridium(III) Bis(2-pyridyl)phenyl Complexes: Application Examples
 of Amidate Ancillary Ligands in Iridium(III)-Cyclometalated Complexes
;
_journal_issue 1
_journal_name_full Organometallics
_journal_page_first 77
_journal_paper_doi 10.1021/om100714g
_journal_volume 30
_journal_year 2011
_chemical_formula_sum 'C30 H24 Ir N3 O'
_chemical_formula_weight 634.72
_chemical_name_systematic
; 
 ? 
;
_space_group_IT_number 14
_symmetry_cell_setting monoclinic
_symmetry_space_group_name_Hall '-P 2yn'
_symmetry_space_group_name_H-M 'P 1 21/n 1'
_atom_sites_solution_hydrogens geom
_atom_sites_solution_primary direct
_atom_sites_solution_secondary difmap
_audit_creation_method SHELXL-97
_cell_angle_alpha 90.00
_cell_angle_beta 93.995(4)
_cell_angle_gamma 90.00
_cell_formula_units_Z 4
_cell_length_a 10.402(3)
_cell_length_b 16.964(5)
_cell_length_c 13.984(4)
_cell_measurement_reflns_used 11972
_cell_measurement_temperature 273(2)
_cell_measurement_theta_max 25.10
_cell_measurement_theta_min 1.89
_cell_volume 2461.6(12)
_computing_cell_refinement 'Bruker SMART'
_computing_data_collection 'Bruker SMART'
_computing_data_reduction 'Bruker SHELXTL'
_computing_molecular_graphics 'Bruker SHELXTL'
_computing_publication_material 'Bruker SHELXTL'
_computing_structure_refinement 'SHELXL-97 (Sheldrick, 1997)'
_computing_structure_solution 'SHELXS-97 (Sheldrick, 1990)'
_diffrn_ambient_temperature 273(2)
_diffrn_measured_fraction_theta_full 0.997
_diffrn_measured_fraction_theta_max 0.997
_diffrn_measurement_device_type 'CCD area detector'
_diffrn_measurement_method 'phi and omega scans'
_diffrn_radiation_monochromator graphite
_diffrn_radiation_source 'fine-focus sealed tube'
_diffrn_radiation_type MoK\a
_diffrn_radiation_wavelength 0.71073
_diffrn_reflns_av_R_equivalents 0.0804
_diffrn_reflns_av_sigmaI/netI 0.1114
_diffrn_reflns_limit_h_max 12
_diffrn_reflns_limit_h_min -9
_diffrn_reflns_limit_k_max 17
_diffrn_reflns_limit_k_min -20
_diffrn_reflns_limit_l_max 16
_diffrn_reflns_limit_l_min -16
_diffrn_reflns_number 11972
_diffrn_reflns_theta_full 25.10
_diffrn_reflns_theta_max 25.10
_diffrn_reflns_theta_min 1.89
_exptl_absorpt_coefficient_mu 5.452
_exptl_absorpt_correction_T_max 0.6036
_exptl_absorpt_correction_T_min 0.3569
_exptl_absorpt_correction_type multi-scan
_exptl_absorpt_process_details sadabs
_exptl_crystal_colour yellow
_exptl_crystal_density_diffrn 1.713
_exptl_crystal_density_method 'not measured'
_exptl_crystal_description block
_exptl_crystal_F_000 1240
_exptl_crystal_size_max 0.24
_exptl_crystal_size_mid 0.20
_exptl_crystal_size_min 0.10
_refine_diff_density_max 4.608
_refine_diff_density_min -2.869
_refine_diff_density_rms 0.256
_refine_ls_extinction_method none
_refine_ls_goodness_of_fit_ref 0.852
_refine_ls_hydrogen_treatment refine
_refine_ls_matrix_type full
_refine_ls_number_parameters 317
_refine_ls_number_reflns 4376
_refine_ls_number_restraints 0
_refine_ls_restrained_S_all 0.852
_refine_ls_R_factor_all 0.1036
_refine_ls_R_factor_gt 0.0679
_refine_ls_shift/su_max 0.001
_refine_ls_shift/su_mean 0.000
_refine_ls_structure_factor_coef Fsqd
_refine_ls_weighting_details 'calc w=1/[\s^2^(Fo^2^)+(0.1082P)^2^+0.0000P] where P=(Fo^2^+2Fc^2^)/3'
_refine_ls_weighting_scheme calc
_refine_ls_wR_factor_gt 0.1598
_refine_ls_wR_factor_ref 0.1689
_reflns_number_gt 2371
_reflns_number_total 4376
_reflns_threshold_expression >2sigma(I)
_cod_data_source_file om100714g_si_001.cif
_cod_data_source_block xb1959m
_cod_depositor_comments
;
The following automatic conversions were performed:

'_symmetry_cell_setting' value 'Monoclinic' changed to 'monoclinic'
according to /home/saulius/struct/CIF-dictionaries/cif_core.dic
dictionary named 'cif_core.dic' version 2.4.1 from 2010-06-29.

Automatic conversion script
Id: cif_fix_values 1715 2011-07-08 13:25:40Z adriana 
;
_cod_original_cell_volume 2461.6(11)
_cod_original_sg_symbol_H-M P2(1)/n
_cod_database_code 4063640

loop_
_symmetry_equiv_pos_as_xyz
'x, y, z'
'-x+1/2, y+1/2, -z+1/2'
'-x, -y, -z'
'x-1/2, -y-1/2, z-1/2'

loop_
_atom_site_label
_atom_site_type_symbol
_atom_site_fract_x
_atom_site_fract_y
_atom_site_fract_z
_atom_site_U_iso_or_equiv
_atom_site_adp_type
_atom_site_occupancy
_atom_site_symmetry_multiplicity
_atom_site_calc_flag
_atom_site_refinement_flags
Ir1 Ir -0.01235(5) 0.22896(3) 0.51544(3) 0.0523(2) Uani 1 1 d .
O1 O 0.0124(9) 0.1866(6) 0.3642(5) 0.066(2) Uani 1 1 d .
N1 N 0.0626(10) 0.1269(6) 0.5642(7) 0.050(3) Uani 1 1 d .
N2 N -0.0942(11) 0.3326(6) 0.4754(9) 0.073(3) Uani 1 1 d .
N3 N 0.1536(11) 0.2637(7) 0.4426(8) 0.066(3) Uani 1 1 d .
C1 C 0.1846(14) 0.1025(8) 0.5599(9) 0.068(4) Uani 1 1 d .
H1 H 0.2426 0.1370 0.5344 0.082 Uiso 1 1 calc R
C2 C 0.2307(16) 0.0290(9) 0.5910(9) 0.074(4) Uani 1 1 d .
H2 H 0.3158 0.0143 0.5845 0.089 Uiso 1 1 calc R
C3 C 0.1457(19) -0.0205(8) 0.6314(11) 0.080(5) Uani 1 1 d .
H3 H 0.1729 -0.0692 0.6557 0.096 Uiso 1 1 calc R
C4 C 0.0257(17) 0.0017(7) 0.6356(10) 0.070(4) Uani 1 1 d .
H4 H -0.0317 -0.0326 0.6622 0.084 Uiso 1 1 calc R
C5 C -0.0197(14) 0.0738(7) 0.6021(9) 0.060(4) Uani 1 1 d .
C6 C -0.1540(13) 0.1040(8) 0.6004(9) 0.059(3) Uani 1 1 d .
C7 C -0.2542(15) 0.0596(9) 0.6330(10) 0.077(4) Uani 1 1 d .
H7 H -0.2392 0.0097 0.6589 0.092 Uiso 1 1 calc R
C8 C -0.3752(15) 0.0910(10) 0.6264(11) 0.086(5) Uani 1 1 d .
H8 H -0.4427 0.0637 0.6515 0.104 Uiso 1 1 calc R
C9 C -0.3979(15) 0.1619(9) 0.5831(10) 0.078(4) Uani 1 1 d .
H9 H -0.4821 0.1804 0.5740 0.094 Uiso 1 1 calc R
C10 C -0.2966(14) 0.2077(8) 0.5521(9) 0.063(4) Uani 1 1 d .
H10 H -0.3132 0.2579 0.5276 0.076 Uiso 1 1 calc R
C11 C -0.1709(13) 0.1782(7) 0.5579(7) 0.050(3) Uani 1 1 d .
C12 C -0.1417(14) 0.3465(10) 0.3823(10) 0.081(5) Uani 1 1 d .
H12 H -0.1390 0.3067 0.3368 0.097 Uiso 1 1 calc R
C13 C -0.1923(18) 0.4176(12) 0.3568(14) 0.106(6) Uani 1 1 d .
H13 H -0.2236 0.4272 0.2940 0.127 Uiso 1 1 calc R
C14 C -0.1967(18) 0.4763(12) 0.4266(19) 0.108(7) Uani 1 1 d .
H14 H -0.2317 0.5254 0.4106 0.130 Uiso 1 1 calc R
C15 C -0.1505(13) 0.4618(9) 0.5167(14) 0.083(5) Uani 1 1 d .
H15 H -0.1545 0.5008 0.5631 0.100 Uiso 1 1 calc R
C16 C -0.0960(12) 0.3883(8) 0.5418(11) 0.062(4) Uani 1 1 d .
C17 C -0.0405(12) 0.3636(9) 0.6340(11) 0.067(4) Uani 1 1 d .
C18 C -0.0308(16) 0.4121(9) 0.7161(14) 0.089(5) Uani 1 1 d .
H18 H -0.0602 0.4638 0.7121 0.107 Uiso 1 1 calc R
C19 C 0.0206(17) 0.3838(12) 0.7999(14) 0.101(6) Uani 1 1 d .
H19 H 0.0263 0.4160 0.8539 0.121 Uiso 1 1 calc R
C20 C 0.0641(16) 0.3086(12) 0.8060(11) 0.089(5) Uani 1 1 d .
H20 H 0.1012 0.2900 0.8641 0.107 Uiso 1 1 calc R
C21 C 0.0548(14) 0.2598(9) 0.7292(11) 0.073(4) Uani 1 1 d .
H21 H 0.0827 0.2079 0.7365 0.088 Uiso 1 1 calc R
C22 C 0.0022(11) 0.2864(7) 0.6357(9) 0.053(3) Uani 1 1 d .
C23 C 0.2031(15) 0.2050(11) 0.2816(11) 0.108(6) Uani 1 1 d .
H23A H 0.2398 0.2528 0.2588 0.162 Uiso 1 1 calc R
H23B H 0.1479 0.1818 0.2314 0.162 Uiso 1 1 calc R
H23C H 0.2709 0.1687 0.3009 0.162 Uiso 1 1 calc R
C24 C 0.1245(14) 0.2235(8) 0.3673(10) 0.060(4) Uani 1 1 d .
C25 C 0.2647(15) 0.3063(9) 0.4647(13) 0.077(4) Uani 1 1 d .
C26 C 0.3280(19) 0.3500(10) 0.3953(14) 0.113(6) Uani 1 1 d .
H26 H 0.2964 0.3514 0.3315 0.136 Uiso 1 1 calc R
C27 C 0.442(2) 0.3916(15) 0.427(2) 0.154(13) Uani 1 1 d .
H27 H 0.4866 0.4182 0.3818 0.184 Uiso 1 1 calc R
C28 C 0.490(3) 0.3949(17) 0.521(3) 0.178(18) Uani 1 1 d .
H28 H 0.5638 0.4233 0.5386 0.214 Uiso 1 1 calc R
C29 C 0.4236(18) 0.3545(11) 0.5872(18) 0.121(8) Uani 1 1 d .
H29 H 0.4529 0.3567 0.6515 0.145 Uiso 1 1 calc R
C30 C 0.3135(15) 0.3104(10) 0.5600(13) 0.085(4) Uani 1 1 d .
H30 H 0.2718 0.2831 0.6066 0.102 Uiso 1 1 calc R

loop_
_atom_site_aniso_label
_atom_site_aniso_U_11
_atom_site_aniso_U_22
_atom_site_aniso_U_33
_atom_site_aniso_U_23
_atom_site_aniso_U_13
_atom_site_aniso_U_12
Ir1 0.0613(4) 0.0495(3) 0.0495(3) 0.0029(2) 0.0276(2) 0.0042(3)
O1 0.082(7) 0.073(6) 0.046(5) -0.008(4) 0.042(5) 0.009(6)
N1 0.046(7) 0.056(7) 0.049(6) -0.002(5) 0.014(5) -0.002(5)
N2 0.081(9) 0.043(7) 0.098(9) 0.016(6) 0.029(8) -0.003(6)
N3 0.057(8) 0.090(9) 0.057(7) 0.009(7) 0.040(6) -0.002(7)
C1 0.080(11) 0.063(10) 0.064(9) 0.007(7) 0.020(8) 0.006(8)
C2 0.103(13) 0.057(8) 0.062(9) -0.010(7) 0.009(9) 0.020(9)
C3 0.109(15) 0.038(9) 0.092(11) 0.001(7) 0.014(11) 0.017(9)
C4 0.101(14) 0.047(8) 0.064(9) -0.002(6) 0.019(9) 0.010(8)
C5 0.088(11) 0.038(8) 0.055(8) -0.011(6) 0.005(8) -0.003(7)
C6 0.061(9) 0.062(9) 0.059(8) -0.006(6) 0.030(7) -0.008(7)
C7 0.088(12) 0.063(9) 0.083(10) 0.014(7) 0.024(9) -0.006(9)
C8 0.072(11) 0.090(13) 0.102(12) 0.021(10) 0.040(10) -0.013(9)
C9 0.067(10) 0.093(13) 0.078(10) 0.006(8) 0.025(8) 0.004(9)
C10 0.074(10) 0.064(10) 0.054(8) 0.006(6) 0.019(8) 0.005(8)
C11 0.079(10) 0.045(7) 0.029(6) -0.008(5) 0.019(6) -0.003(7)
C12 0.078(11) 0.100(13) 0.066(10) 0.041(9) 0.010(8) 0.012(9)
C13 0.103(15) 0.106(16) 0.111(15) 0.058(13) 0.031(12) 0.006(12)
C14 0.077(13) 0.082(14) 0.17(2) 0.054(14) 0.026(14) 0.013(11)
C15 0.049(9) 0.069(11) 0.138(15) 0.011(11) 0.051(10) 0.000(8)
C16 0.048(8) 0.044(8) 0.098(11) 0.010(7) 0.038(8) -0.004(7)
C17 0.047(9) 0.062(10) 0.095(11) 0.005(8) 0.029(8) -0.014(7)
C18 0.097(14) 0.061(10) 0.115(14) -0.020(10) 0.053(12) -0.013(9)
C19 0.103(15) 0.093(14) 0.112(15) -0.053(12) 0.047(12) -0.036(12)
C20 0.097(13) 0.110(14) 0.063(10) -0.027(10) 0.014(9) -0.032(11)
C21 0.075(11) 0.076(10) 0.070(10) -0.012(8) 0.014(8) 0.002(8)
C22 0.042(7) 0.057(9) 0.065(8) -0.006(6) 0.040(7) -0.012(6)
C23 0.093(12) 0.156(17) 0.085(11) 0.011(10) 0.074(10) 0.014(11)
C24 0.062(9) 0.060(9) 0.063(9) 0.011(7) 0.031(8) 0.013(8)
C25 0.066(10) 0.053(9) 0.118(14) 0.020(9) 0.044(10) 0.006(8)
C26 0.125(16) 0.076(12) 0.148(17) 0.000(11) 0.081(14) -0.008(11)
C27 0.09(2) 0.085(15) 0.30(4) -0.03(2) 0.10(2) -0.040(15)
C28 0.080(18) 0.075(15) 0.38(6) -0.03(3) 0.04(3) -0.018(13)
C29 0.067(13) 0.072(12) 0.22(2) -0.033(14) -0.034(15) 0.001(10)
C30 0.077(12) 0.088(12) 0.090(12) -0.003(10) 0.015(10) 0.004(10)

loop_
_atom_type_symbol
_atom_type_description
_atom_type_scat_dispersion_real
_atom_type_scat_dispersion_imag
_atom_type_scat_source
C C 0.0033 0.0016 'International Tables Vol C Tables 4.2.6.8 and 6.1.1.4'
H H 0.0000 0.0000 'International Tables Vol C Tables 4.2.6.8 and 6.1.1.4'
N N 0.0061 0.0033 'International Tables Vol C Tables 4.2.6.8 and 6.1.1.4'
O O 0.0106 0.0060 'International Tables Vol C Tables 4.2.6.8 and 6.1.1.4'
Ir Ir -1.4442 7.9887 'International Tables Vol C Tables 4.2.6.8 and 6.1.1.4'

loop_
_geom_angle_atom_site_label_1
_geom_angle_atom_site_label_2
_geom_angle_atom_site_label_3
_geom_angle
C22 Ir1 C11 88.5(4)
C22 Ir1 N1 97.7(5)
C11 Ir1 N1 80.5(5)
C22 Ir1 N2 79.0(5)
C11 Ir1 N2 96.8(5)
N1 Ir1 N2 175.8(4)
C22 Ir1 N3 104.9(5)
C11 Ir1 N3 166.4(4)
N1 Ir1 N3 95.3(4)
N2 Ir1 N3 88.1(5)
C22 Ir1 O1 164.0(4)
C11 Ir1 O1 107.0(4)
N1 Ir1 O1 88.7(3)
N2 Ir1 O1 95.2(4)
N3 Ir1 O1 59.8(4)
C24 O1 Ir1 88.6(7)
C1 N1 C5 115.5(11)
C1 N1 Ir1 126.9(9)
C5 N1 Ir1 117.5(8)
C16 N2 C12 121.1(13)
C16 N2 Ir1 117.0(10)
C12 N2 Ir1 121.8(10)
C24 N3 C25 127.7(13)
C24 N3 Ir1 95.3(9)
C25 N3 Ir1 136.6(10)
N1 C1 C2 124.7(14)
C3 C2 C1 117.3(15)
C4 C3 C2 119.1(14)
C3 C4 C5 123.0(16)
N1 C5 C4 120.3(14)
N1 C5 C6 112.2(11)
C4 C5 C6 127.5(14)
C7 C6 C11 123.5(13)
C7 C6 C5 122.3(13)
C11 C6 C5 114.1(11)
C8 C7 C6 118.5(14)
C9 C8 C7 120.5(14)
C8 C9 C10 121.1(14)
C11 C10 C9 120.4(13)
C10 C11 C6 115.9(12)
C10 C11 Ir1 128.4(10)
C6 C11 Ir1 115.7(10)
C13 C12 N2 120.5(17)
C12 C13 C14 118.8(19)
C15 C14 C13 119.9(18)
C14 C15 C16 120.8(18)
N2 C16 C15 118.9(15)
N2 C16 C17 113.3(12)
C15 C16 C17 127.8(15)
C22 C17 C18 122.3(15)
C22 C17 C16 113.6(13)
C18 C17 C16 124.2(15)
C19 C18 C17 120.3(16)
C18 C19 C20 120.1(16)
C21 C20 C19 121.4(17)
C20 C21 C22 121.7(15)
C17 C22 C21 114.2(12)
C17 C22 Ir1 117.1(11)
C21 C22 Ir1 128.7(10)
N3 C24 O1 116.1(12)
N3 C24 C23 130.5(14)
O1 C24 C23 113.3(14)
N3 C25 C30 118.9(14)
N3 C25 C26 122.9(17)
C30 C25 C26 118.2(17)
C25 C26 C27 117(2)
C28 C27 C26 124(3)
C27 C28 C29 118(3)
C28 C29 C30 121(2)
C25 C30 C29 121.5(18)

loop_
_geom_bond_atom_site_label_1
_geom_bond_atom_site_label_2
_geom_bond_distance
Ir1 C22 1.940(12)
Ir1 C11 1.988(13)
Ir1 N1 1.999(10)
Ir1 N2 2.016(11)
Ir1 N3 2.146(11)
Ir1 O1 2.266(7)
O1 C24 1.322(16)
N1 C1 1.340(16)
N1 C5 1.374(16)
N2 C16 1.326(16)
N2 C12 1.380(16)
N3 C24 1.273(17)
N3 C25 1.380(18)
C1 C2 1.394(18)
C2 C3 1.37(2)
C3 C4 1.31(2)
C4 C5 1.380(16)
C5 C6 1.487(18)
C6 C7 1.389(18)
C6 C11 1.399(16)
C7 C8 1.364(19)
C8 C9 1.360(19)
C9 C10 1.401(19)
C10 C11 1.397(17)
C12 C13 1.35(2)
C13 C14 1.40(2)
C14 C15 1.34(2)
C15 C16 1.403(19)
C16 C17 1.438(18)
C17 C22 1.383(17)
C17 C18 1.41(2)
C18 C19 1.34(2)
C19 C20 1.36(2)
C20 C21 1.353(19)
C21 C22 1.454(19)
C23 C24 1.529(19)
C25 C30 1.39(2)
C25 C26 1.42(2)
C26 C27 1.42(3)
C27 C28 1.36(4)
C28 C29 1.38(4)
C29 C30 1.40(2)
